data_4026929
loop_
_publ_author_name
'Wen-Xue Niu'
'Er-Qun Yang'
'Zi-Fa Shi'
'Xiao-Ping Cao'
'Dietmar Kuck'

_publ_section_title
;
 Single-wing Extended Tribenzotriquinacenes via Bowl-shaped Dehydrobenzene
 and Isobenzofuran Tribenzotriquinacene Derivatives
;
_journal_name_full 'Journal of Organic Chemistry'
_journal_page_first 1422
_journal_page_last 1434
_journal_paper_doi 10.1021/jo2022668
_journal_volume 77
_journal_year 2012
_chemical_formula_sum 'C66 H66 O6'
_chemical_formula_weight 955.19
_chemical_name_systematic
; 
 ? 
;
_space_group_IT_number 13
_symmetry_cell_setting monoclinic
_symmetry_space_group_name_Hall '-P 2yac'
_symmetry_space_group_name_H-M 'P 1 2/n 1'
_atom_sites_solution_hydrogens geom
_atom_sites_solution_primary direct
_atom_sites_solution_secondary difmap
_audit_creation_method SHELXL-97
_cell_angle_alpha 90.00
_cell_angle_beta 99.48(2)
_cell_angle_gamma 90.00
_cell_formula_units_Z 4
_cell_length_a 15.19(2)
_cell_length_b 10.119(12)
_cell_length_c 34.09(4)
_cell_measurement_reflns_used 1268
_cell_measurement_temperature 296(2)
_cell_measurement_theta_max 19.98
_cell_measurement_theta_min 2.35
_cell_volume 5168(11)
_computing_cell_refinement 'Bruker SAINT'
_computing_data_collection 'Bruker APEX2'
_computing_data_reduction 'Bruker SAINT'
_computing_molecular_graphics 'Bruker SHELXTL'
_computing_publication_material 'Bruker SHELXTL'
_computing_structure_refinement 'SHELXL-97 (Sheldrick, 2008)'
_computing_structure_solution 'SHELXS-97 (Sheldrick, 2008)'
_diffrn_ambient_temperature 296(2)
_diffrn_measured_fraction_theta_full 0.985
_diffrn_measured_fraction_theta_max 0.985
_diffrn_measurement_device_type 'Bruker APEX-II CCD'
_diffrn_measurement_method '\f and \w scans'
_diffrn_radiation_monochromator graphite
_diffrn_radiation_source 'fine-focus sealed tube'
_diffrn_radiation_type MoK\a
_diffrn_radiation_wavelength 0.71073
_diffrn_reflns_av_R_equivalents 0.0815
_diffrn_reflns_av_sigmaI/netI 0.1455
_diffrn_reflns_limit_h_max 18
_diffrn_reflns_limit_h_min -18
_diffrn_reflns_limit_k_max 12
_diffrn_reflns_limit_k_min -9
_diffrn_reflns_limit_l_max 41
_diffrn_reflns_limit_l_min -23
_diffrn_reflns_number 19570
_diffrn_reflns_theta_full 25.50
_diffrn_reflns_theta_max 25.50
_diffrn_reflns_theta_min 2.08
_exptl_absorpt_coefficient_mu 0.077
_exptl_absorpt_correction_T_max 0.9863
_exptl_absorpt_correction_T_min 0.9848
_exptl_absorpt_correction_type multi-scan
_exptl_crystal_colour colourless
_exptl_crystal_density_diffrn 1.227
_exptl_crystal_description block
_exptl_crystal_F_000 2040
_exptl_crystal_size_max 0.20
_exptl_crystal_size_mid 0.20
_exptl_crystal_size_min 0.18
_refine_diff_density_max 0.196
_refine_diff_density_min -0.187
_refine_diff_density_rms 0.042
_refine_ls_extinction_coef 0.0009(3)
_refine_ls_extinction_expression Fc^*^=kFc[1+0.001xFc^2^\l^3^/sin(2\q)]^-1/4^
_refine_ls_extinction_method SHELXL
_refine_ls_goodness_of_fit_ref 0.893
_refine_ls_hydrogen_treatment constr
_refine_ls_matrix_type full
_refine_ls_number_parameters 662
_refine_ls_number_reflns 9494
_refine_ls_number_restraints 0
_refine_ls_restrained_S_all 0.893
_refine_ls_R_factor_all 0.2079
_refine_ls_R_factor_gt 0.0756
_refine_ls_shift/su_max 0.001
_refine_ls_shift/su_mean 0.000
_refine_ls_structure_factor_coef Fsqd
_refine_ls_weighting_details 'calc w=1/[\s^2^(Fo^2^)+(0.1000P)^2^+0.7591P] where P=(Fo^2^+2Fc^2^)/3'
_refine_ls_weighting_scheme calc
_refine_ls_wR_factor_gt 0.1618
_refine_ls_wR_factor_ref 0.2341
_reflns_number_gt 3620
_reflns_number_total 9494
_reflns_threshold_expression >2sigma(I)
_cod_data_source_file jo2022668_si_006.cif
_cod_data_source_block p2n
_cod_original_cell_volume 5169(11)
_cod_database_code 4026929

loop_
_symmetry_equiv_pos_as_xyz
'x, y, z'
'-x+1/2, y, -z+1/2'
'-x, -y, -z'
'x-1/2, -y, z-1/2'

loop_
_atom_site_label
_atom_site_type_symbol
_atom_site_fract_x
_atom_site_fract_y
_atom_site_fract_z
_atom_site_U_iso_or_equiv
_atom_site_adp_type
_atom_site_occupancy
_atom_site_symmetry_multiplicity
_atom_site_calc_flag
_atom_site_refinement_flags
C1 C 0.5832(3) 0.3900(5) -0.18354(13) 0.0540(13) Uani 1 1 d .
C2 C 0.6571(4) 0.3268(7) -0.19367(18) 0.093(2) Uani 1 1 d .
H2 H 0.7136 0.3418 -0.1792 0.112 Uiso 1 1 calc R
C3 C 0.6456(6) 0.2421(8) -0.2252(2) 0.118(3) Uani 1 1 d .
H3 H 0.6953 0.1999 -0.2320 0.142 Uiso 1 1 calc R
C4 C 0.5640(6) 0.2173(6) -0.24703(19) 0.100(2) Uani 1 1 d .
H4 H 0.5581 0.1596 -0.2686 0.120 Uiso 1 1 calc R
C5 C 0.4896(4) 0.2793(6) -0.23668(16) 0.0789(17) Uani 1 1 d .
H5 H 0.4332 0.2641 -0.2513 0.095 Uiso 1 1 calc R
C6 C 0.5003(3) 0.3638(4) -0.20451(12) 0.0506(12) Uani 1 1 d .
C7 C 0.4267(3) 0.4383(4) -0.18886(12) 0.0456(12) Uani 1 1 d .
C8 C 0.3685(3) 0.3452(4) -0.16949(12) 0.0488(12) Uani 1 1 d .
C9 C 0.3076(3) 0.2552(5) -0.18808(14) 0.0715(16) Uani 1 1 d .
H9 H 0.2994 0.2456 -0.2156 0.086 Uiso 1 1 calc R
C10 C 0.2586(4) 0.1791(6) -0.16589(16) 0.0815(18) Uani 1 1 d .
H10 H 0.2168 0.1193 -0.1785 0.098 Uiso 1 1 calc R
C11 C 0.2717(3) 0.1920(5) -0.12484(15) 0.0714(16) Uani 1 1 d .
H11 H 0.2386 0.1409 -0.1099 0.086 Uiso 1 1 calc R
C12 C 0.3335(3) 0.2798(5) -0.10638(13) 0.0576(14) Uani 1 1 d .
H12 H 0.3428 0.2880 -0.0788 0.069 Uiso 1 1 calc R
C13 C 0.3820(3) 0.3561(4) -0.12864(12) 0.0421(11) Uani 1 1 d .
C14 C 0.4488(3) 0.4640(4) -0.11348(12) 0.0412(11) Uani 1 1 d .
C15 C 0.5357(3) 0.4120(4) -0.08971(12) 0.0407(11) Uani 1 1 d .
C16 C 0.6061(3) 0.4261(4) -0.10981(12) 0.0455(12) Uani 1 1 d .
C17 C 0.5808(3) 0.4884(5) -0.15040(13) 0.0532(13) Uani 1 1 d .
C18 C 0.6931(3) 0.3863(5) -0.09232(13) 0.0590(14) Uani 1 1 d .
H18 H 0.7408 0.3925 -0.1062 0.071 Uiso 1 1 calc R
C19 C 0.7046(3) 0.3383(4) -0.05424(12) 0.0480(12) Uani 1 1 d .
C20 C 0.6324(3) 0.3272(4) -0.03381(12) 0.0424(11) Uani 1 1 d .
C21 C 0.5472(3) 0.3606(4) -0.05138(11) 0.0427(11) Uani 1 1 d .
H21 H 0.4989 0.3491 -0.0381 0.051 Uiso 1 1 calc R
C22 C 0.6736(3) 0.2724(4) 0.00673(12) 0.0432(12) Uani 1 1 d .
H22 H 0.6391 0.2894 0.0281 0.052 Uiso 1 1 calc R
C23 C 0.6951(3) 0.1275(4) 0.00084(12) 0.0474(12) Uani 1 1 d .
H23 H 0.6444 0.0820 -0.0150 0.057 Uiso 1 1 calc R
C24 C 0.7741(3) 0.1384(5) -0.02237(12) 0.0531(13) Uani 1 1 d .
H24 H 0.7590 0.0991 -0.0489 0.064 Uiso 1 1 calc R
C25 C 0.7846(3) 0.2887(5) -0.02506(12) 0.0521(13) Uani 1 1 d .
H25 H 0.8428 0.3190 -0.0303 0.063 Uiso 1 1 calc R
C26 C 0.8468(3) 0.0562(5) 0.00421(13) 0.0592(14) Uani 1 1 d .
H26 H 0.8944 0.0228 -0.0093 0.071 Uiso 1 1 calc R
C27 C 0.8785(3) 0.1285(4) 0.04263(12) 0.0467(12) Uani 1 1 d .
C28 C 0.8080(3) 0.1198(4) 0.06388(12) 0.0476(12) Uani 1 1 d .
C29 C 0.7365(3) 0.0431(5) 0.03679(13) 0.0548(13) Uani 1 1 d .
H29 H 0.6930 -0.0012 0.0505 0.066 Uiso 1 1 calc R
C30 C 0.8125(3) 0.1806(4) 0.10010(12) 0.0477(12) Uani 1 1 d .
H30 H 0.7649 0.1767 0.1140 0.057 Uiso 1 1 calc R
C31 C 0.8910(3) 0.2487(4) 0.11553(11) 0.0419(11) Uani 1 1 d .
C32 C 0.9606(3) 0.2552(4) 0.09430(11) 0.0410(11) Uani 1 1 d .
C33 C 0.9553(3) 0.1966(4) 0.05672(12) 0.0503(13) Uani 1 1 d .
H33 H 1.0016 0.2036 0.0421 0.060 Uiso 1 1 calc R
C34 C 1.0413(3) 0.3280(4) 0.11633(12) 0.0448(12) Uani 1 1 d .
C35 C 1.1155(2) 0.2323(4) 0.13106(12) 0.0431(12) Uani 1 1 d .
C36 C 1.1664(3) 0.1612(5) 0.10827(14) 0.0620(14) Uani 1 1 d .
H36 H 1.1563 0.1705 0.0807 0.074 Uiso 1 1 calc R
C37 C 1.2319(3) 0.0770(5) 0.12623(16) 0.0740(17) Uani 1 1 d .
H37 H 1.2661 0.0295 0.1109 0.089 Uiso 1 1 calc R
C38 C 1.2468(3) 0.0632(5) 0.16700(17) 0.0753(17) Uani 1 1 d .
H38 H 1.2912 0.0062 0.1791 0.090 Uiso 1 1 calc R
C39 C 1.1963(3) 0.1334(5) 0.18989(14) 0.0657(15) Uani 1 1 d .
H39 H 1.2061 0.1235 0.2174 0.079 Uiso 1 1 calc R
C40 C 1.1309(3) 0.2187(4) 0.17178(12) 0.0447(12) Uani 1 1 d .
C41 C 1.0704(3) 0.3057(4) 0.19170(12) 0.0449(12) Uani 1 1 d .
C42 C 1.0052(3) 0.2263(4) 0.21080(12) 0.0457(12) Uani 1 1 d .
C43 C 1.0236(3) 0.1507(5) 0.24500(14) 0.0616(14) Uani 1 1 d .
H43 H 1.0816 0.1456 0.2588 0.074 Uiso 1 1 calc R
C44 C 0.9567(4) 0.0838(5) 0.25837(14) 0.0715(16) Uani 1 1 d .
H44 H 0.9693 0.0331 0.2814 0.086 Uiso 1 1 calc R
C45 C 0.8713(4) 0.0904(6) 0.23828(15) 0.0775(17) Uani 1 1 d .
H45 H 0.8262 0.0436 0.2475 0.093 Uiso 1 1 calc R
C46 C 0.8516(3) 0.1664(6) 0.20427(14) 0.0719(16) Uani 1 1 d .
H46 H 0.7933 0.1715 0.1908 0.086 Uiso 1 1 calc R
C47 C 0.9191(3) 0.2348(5) 0.19048(12) 0.0475(12) Uani 1 1 d .
C48 C 0.9110(2) 0.3230(4) 0.15443(12) 0.0455(12) Uani 1 1 d .
C49 C 0.4781(3) 0.5216(4) -0.15280(12) 0.0461(12) Uani 1 1 d .
C50 C 0.4064(3) 0.5620(5) -0.08794(14) 0.0652(15) Uani 1 1 d .
H50A H 0.3915 0.5171 -0.0651 0.098 Uiso 1 1 calc R
H50B H 0.3533 0.5984 -0.1033 0.098 Uiso 1 1 calc R
H50C H 0.4479 0.6319 -0.0794 0.098 Uiso 1 1 calc R
C51 C 0.3705(3) 0.5168(5) -0.22263(13) 0.0683(15) Uani 1 1 d .
H51A H 0.3435 0.4570 -0.2430 0.102 Uiso 1 1 calc R
H51B H 0.4081 0.5779 -0.2337 0.102 Uiso 1 1 calc R
H51C H 0.3247 0.5646 -0.2123 0.102 Uiso 1 1 calc R
C52 C 0.6418(3) 0.6048(6) -0.15502(15) 0.0851(19) Uani 1 1 d .
H52A H 0.6414 0.6654 -0.1334 0.128 Uiso 1 1 calc R
H52B H 0.6211 0.6490 -0.1797 0.128 Uiso 1 1 calc R
H52C H 0.7015 0.5733 -0.1548 0.128 Uiso 1 1 calc R
C53 C 0.4584(3) 0.6693(4) -0.15764(14) 0.0715(16) Uani 1 1 d .
H53A H 0.4911 0.7164 -0.1354 0.107 Uiso 1 1 calc R
H53B H 0.3957 0.6843 -0.1587 0.107 Uiso 1 1 calc R
H53C H 0.4762 0.7002 -0.1818 0.107 Uiso 1 1 calc R
C54 C 1.0096(3) 0.3794(4) 0.15574(12) 0.0458(12) Uani 1 1 d .
C55 C 0.8383(3) 0.4265(5) 0.15647(14) 0.0652(15) Uani 1 1 d .
H55A H 0.7824 0.3828 0.1571 0.098 Uiso 1 1 calc R
H55B H 0.8328 0.4826 0.1335 0.098 Uiso 1 1 calc R
H55C H 0.8540 0.4788 0.1801 0.098 Uiso 1 1 calc R
C56 C 1.1263(3) 0.3955(5) 0.22262(13) 0.0635(14) Uani 1 1 d .
H56A H 1.0874 0.4526 0.2344 0.095 Uiso 1 1 calc R
H56B H 1.1661 0.4478 0.2099 0.095 Uiso 1 1 calc R
H56C H 1.1603 0.3421 0.2430 0.095 Uiso 1 1 calc R
C57 C 1.0742(3) 0.4337(5) 0.09000(14) 0.0711(16) Uani 1 1 d .
H57A H 1.0948 0.3920 0.0679 0.107 Uiso 1 1 calc R
H57B H 1.1224 0.4823 0.1052 0.107 Uiso 1 1 calc R
H57C H 1.0262 0.4930 0.0804 0.107 Uiso 1 1 calc R
C58 C 1.0131(3) 0.5285(4) 0.16009(15) 0.0725(16) Uani 1 1 d .
H58A H 1.0730 0.5586 0.1602 0.109 Uiso 1 1 calc R
H58B H 0.9941 0.5532 0.1846 0.109 Uiso 1 1 calc R
H58C H 0.9742 0.5682 0.1382 0.109 Uiso 1 1 calc R
C59 C 0.3522(4) 0.2710(7) 0.03390(18) 0.109(2) Uani 1 1 d .
H59A H 0.3489 0.3050 0.0074 0.163 Uiso 1 1 calc R
H59B H 0.3618 0.3426 0.0526 0.163 Uiso 1 1 calc R
H59C H 0.2973 0.2271 0.0363 0.163 Uiso 1 1 calc R
C60 C 0.4270(5) 0.1759(7) 0.0423(2) 0.085(2) Uani 1 1 d .
C61 C 0.4948(4) 0.0132(7) 0.0879(2) 0.105(2) Uani 1 1 d .
H61A H 0.5516 0.0591 0.0932 0.126 Uiso 1 1 calc R
H61B H 0.4977 -0.0526 0.0675 0.126 Uiso 1 1 calc R
C62 C 0.4761(5) -0.0503(7) 0.1242(2) 0.126(3) Uani 1 1 d .
H62A H 0.4661 0.0162 0.1431 0.188 Uiso 1 1 calc R
H62B H 0.5261 -0.1041 0.1354 0.188 Uiso 1 1 calc R
H62C H 0.4239 -0.1046 0.1180 0.188 Uiso 1 1 calc R
C63 C 0.1418(4) 0.3676(7) 0.96312(18) 0.114(2) Uani 1 1 d .
H63A H 0.1537 0.3747 0.9916 0.171 Uiso 1 1 calc R
H63B H 0.1258 0.4528 0.9518 0.171 Uiso 1 1 calc R
H63C H 0.1942 0.3361 0.9537 0.171 Uiso 1 1 calc R
C64 C 0.0669(5) 0.2732(7) 0.9511(2) 0.0843(19) Uani 1 1 d .
C65 C -0.0082(4) 0.1445(6) 0.8986(2) 0.098(2) Uani 1 1 d .
H65A H -0.0648 0.1903 0.8966 0.118 Uiso 1 1 calc R
H65B H -0.0090 0.0695 0.9163 0.118 Uiso 1 1 calc R
C66 C 0.0057(5) 0.0992(7) 0.8591(2) 0.126(3) Uani 1 1 d .
H66A H 0.0138 0.1743 0.8429 0.189 Uiso 1 1 calc R
H66B H -0.0455 0.0498 0.8469 0.189 Uiso 1 1 calc R
H66C H 0.0577 0.0440 0.8618 0.189 Uiso 1 1 calc R
O1 O 0.76016(18) 0.3343(3) 0.01193(8) 0.0491(8) Uani 1 1 d .
O2 O 0.7915(2) -0.0453(3) 0.01800(10) 0.0742(11) Uani 1 1 d .
O3 O 0.4855(4) 0.1615(6) 0.02327(17) 0.150(2) Uani 1 1 d .
O4 O 0.4236(2) 0.1055(4) 0.07502(12) 0.0812(11) Uani 1 1 d .
O5 O 0.0136(4) 0.2387(6) 0.97050(15) 0.143(2) Uani 1 1 d .
O6 O 0.0632(2) 0.2315(4) 0.91387(11) 0.0793(11) Uani 1 1 d .

loop_
_atom_site_aniso_label
_atom_site_aniso_U_11
_atom_site_aniso_U_22
_atom_site_aniso_U_33
_atom_site_aniso_U_23
_atom_site_aniso_U_13
_atom_site_aniso_U_12
C1 0.052(3) 0.063(3) 0.047(3) 0.019(3) 0.008(2) 0.007(3)
C2 0.076(4) 0.138(6) 0.070(4) 0.035(4) 0.024(4) 0.031(4)
C3 0.144(7) 0.139(7) 0.085(5) 0.028(5) 0.060(5) 0.060(6)
C4 0.165(7) 0.071(5) 0.071(4) 0.000(4) 0.043(5) 0.009(5)
C5 0.094(4) 0.071(4) 0.076(4) -0.006(3) 0.025(4) -0.013(4)
C6 0.066(3) 0.046(3) 0.038(3) 0.006(2) 0.004(2) -0.007(3)
C7 0.048(3) 0.045(3) 0.040(2) 0.009(2) -0.004(2) -0.007(2)
C8 0.046(3) 0.049(3) 0.046(3) 0.000(2) -0.007(2) -0.006(2)
C9 0.072(3) 0.084(4) 0.053(3) 0.004(3) -0.006(3) -0.033(3)
C10 0.078(4) 0.091(5) 0.072(4) -0.007(3) 0.000(3) -0.045(3)
C11 0.059(3) 0.079(4) 0.074(4) 0.022(3) 0.005(3) -0.023(3)
C12 0.047(3) 0.075(4) 0.048(3) 0.007(3) -0.002(2) -0.008(3)
C13 0.033(2) 0.041(3) 0.049(3) 0.005(2) -0.005(2) 0.004(2)
C14 0.040(2) 0.040(3) 0.042(2) 0.001(2) 0.000(2) 0.003(2)
C15 0.038(2) 0.041(3) 0.038(2) 0.001(2) -0.007(2) -0.004(2)
C16 0.031(2) 0.059(3) 0.042(2) 0.008(2) -0.005(2) -0.010(2)
C17 0.041(3) 0.062(3) 0.051(3) 0.017(3) -0.008(2) -0.013(2)
C18 0.039(2) 0.083(4) 0.052(3) 0.019(3) 0.001(2) -0.007(3)
C19 0.040(2) 0.059(3) 0.041(2) 0.005(2) -0.004(2) -0.005(2)
C20 0.043(2) 0.044(3) 0.036(2) -0.001(2) -0.003(2) -0.003(2)
C21 0.036(2) 0.049(3) 0.040(2) 0.003(2) -0.001(2) -0.002(2)
C22 0.040(2) 0.047(3) 0.038(2) 0.002(2) -0.004(2) -0.004(2)
C23 0.052(3) 0.044(3) 0.040(2) -0.003(2) -0.011(2) -0.003(2)
C24 0.054(3) 0.058(4) 0.041(3) -0.006(2) -0.011(2) 0.013(2)
C25 0.034(2) 0.071(4) 0.047(3) 0.001(3) -0.005(2) -0.004(2)
C26 0.059(3) 0.060(4) 0.052(3) -0.010(3) -0.011(3) 0.013(3)
C27 0.046(3) 0.049(3) 0.041(2) -0.007(2) -0.008(2) 0.016(2)
C28 0.049(3) 0.045(3) 0.041(3) 0.009(2) -0.015(2) 0.000(2)
C29 0.057(3) 0.046(3) 0.054(3) 0.000(2) -0.013(2) -0.005(2)
C30 0.039(2) 0.060(3) 0.040(3) 0.007(2) -0.003(2) 0.000(2)
C31 0.036(2) 0.051(3) 0.035(2) 0.001(2) -0.005(2) 0.006(2)
C32 0.039(2) 0.041(3) 0.038(2) 0.004(2) -0.008(2) 0.003(2)
C33 0.040(2) 0.069(3) 0.036(2) 0.000(2) -0.008(2) 0.015(2)
C34 0.043(2) 0.045(3) 0.044(3) 0.004(2) 0.000(2) -0.002(2)
C35 0.027(2) 0.052(3) 0.047(3) -0.008(2) -0.005(2) -0.002(2)
C36 0.042(3) 0.086(4) 0.054(3) -0.010(3) -0.004(3) 0.002(3)
C37 0.047(3) 0.090(4) 0.080(4) -0.030(3) -0.005(3) 0.011(3)
C38 0.060(3) 0.075(4) 0.082(4) -0.009(3) -0.013(3) 0.030(3)
C39 0.057(3) 0.078(4) 0.055(3) 0.001(3) -0.012(3) 0.015(3)
C40 0.035(2) 0.045(3) 0.048(3) -0.007(2) -0.013(2) 0.004(2)
C41 0.044(2) 0.041(3) 0.043(2) -0.005(2) -0.013(2) 0.003(2)
C42 0.048(3) 0.046(3) 0.039(2) -0.001(2) -0.004(2) 0.004(2)
C43 0.063(3) 0.067(4) 0.051(3) 0.000(3) -0.002(3) 0.007(3)
C44 0.099(4) 0.063(4) 0.051(3) 0.004(3) 0.004(3) 0.001(3)
C45 0.077(4) 0.097(5) 0.059(3) -0.001(3) 0.013(3) -0.029(3)
C46 0.058(3) 0.101(5) 0.053(3) 0.003(3) -0.001(3) -0.012(3)
C47 0.045(3) 0.059(3) 0.037(2) -0.007(2) 0.002(2) 0.000(2)
C48 0.032(2) 0.055(3) 0.046(3) -0.002(2) -0.005(2) 0.009(2)
C49 0.044(2) 0.040(3) 0.048(3) 0.006(2) -0.008(2) -0.005(2)
C50 0.059(3) 0.070(4) 0.061(3) -0.009(3) -0.004(3) 0.017(3)
C51 0.061(3) 0.086(4) 0.052(3) 0.017(3) -0.011(3) -0.005(3)
C52 0.067(3) 0.108(5) 0.073(4) 0.035(3) -0.011(3) -0.039(3)
C53 0.093(4) 0.042(3) 0.075(3) 0.011(3) 0.000(3) -0.005(3)
C54 0.045(2) 0.041(3) 0.047(3) 0.001(2) -0.006(2) 0.002(2)
C55 0.054(3) 0.072(4) 0.066(3) -0.010(3) -0.003(3) 0.018(3)
C56 0.060(3) 0.066(3) 0.058(3) -0.014(3) -0.008(3) -0.006(3)
C57 0.067(3) 0.077(4) 0.069(3) 0.016(3) 0.009(3) -0.017(3)
C58 0.086(4) 0.040(3) 0.084(4) -0.005(3) -0.012(3) 0.003(3)
C59 0.118(5) 0.095(5) 0.097(5) 0.013(4) -0.028(4) -0.022(5)
C60 0.098(5) 0.078(5) 0.081(5) -0.031(4) 0.019(4) -0.046(4)
C61 0.078(4) 0.103(6) 0.126(6) -0.040(5) -0.007(4) 0.029(4)
C62 0.147(6) 0.101(6) 0.123(6) 0.017(5) 0.008(6) 0.052(5)
C63 0.111(5) 0.114(6) 0.104(5) -0.013(4) -0.019(4) 0.001(5)
C64 0.088(5) 0.083(5) 0.085(5) 0.017(4) 0.026(4) 0.032(4)
C65 0.088(4) 0.071(5) 0.128(6) 0.021(4) -0.004(5) -0.017(4)
C66 0.154(7) 0.080(5) 0.131(6) -0.012(5) -0.014(6) -0.019(5)
O1 0.0478(17) 0.0408(19) 0.0521(18) -0.0036(15) -0.0109(15) -0.0050(14)
O2 0.085(2) 0.049(2) 0.075(2) -0.008(2) -0.025(2) 0.007(2)
O3 0.170(5) 0.143(5) 0.161(5) -0.011(4) 0.099(4) -0.040(4)
O4 0.071(2) 0.096(3) 0.076(3) -0.006(2) 0.012(2) 0.008(2)
O5 0.143(5) 0.188(6) 0.111(4) 0.013(4) 0.065(4) 0.015(4)
O6 0.081(3) 0.078(3) 0.077(3) 0.009(2) 0.008(2) -0.011(2)

loop_
_atom_type_symbol
_atom_type_description
_atom_type_scat_dispersion_real
_atom_type_scat_dispersion_imag
_atom_type_scat_source
C C 0.0033 0.0016 'International Tables Vol C Tables 4.2.6.8 and 6.1.1.4'
H H 0.0000 0.0000 'International Tables Vol C Tables 4.2.6.8 and 6.1.1.4'
O O 0.0106 0.0060 'International Tables Vol C Tables 4.2.6.8 and 6.1.1.4'

loop_
_geom_angle_atom_site_label_1
_geom_angle_atom_site_label_2
_geom_angle_atom_site_label_3
_geom_angle
C6 C1 C2 119.6(5)
C6 C1 C17 112.6(4)
C2 C1 C17 127.7(5)
C3 C2 C1 118.9(6)
C3 C2 H2 120.5
C1 C2 H2 120.5
C4 C3 C2 122.3(7)
C4 C3 H3 118.9
C2 C3 H3 118.9
C3 C4 C5 119.0(6)
C3 C4 H4 120.5
C5 C4 H4 120.5
C6 C5 C4 119.2(6)
C6 C5 H5 120.4
C4 C5 H5 120.4
C1 C6 C5 120.9(5)
C1 C6 C7 112.8(4)
C5 C6 C7 126.2(4)
C8 C7 C6 111.1(4)
C8 C7 C51 110.8(3)
C6 C7 C51 110.2(4)
C8 C7 C49 103.9(3)
C6 C7 C49 103.9(3)
C51 C7 C49 116.6(4)
C9 C8 C13 119.6(5)
C9 C8 C7 127.4(4)
C13 C8 C7 113.0(4)
C8 C9 C10 120.0(5)
C8 C9 H9 120.0
C10 C9 H9 120.0
C9 C10 C11 120.0(5)
C9 C10 H10 120.0
C11 C10 H10 120.0
C12 C11 C10 119.9(5)
C12 C11 H11 120.1
C10 C11 H11 120.1
C11 C12 C13 120.0(4)
C11 C12 H12 120.0
C13 C12 H12 120.0
C12 C13 C8 120.5(4)
C12 C13 C14 127.0(4)
C8 C13 C14 112.3(4)
C13 C14 C15 113.8(3)
C13 C14 C50 109.8(4)
C15 C14 C50 109.3(3)
C13 C14 C49 103.9(3)
C15 C14 C49 103.7(3)
C50 C14 C49 116.4(4)
C16 C15 C21 121.5(4)
C16 C15 C14 112.2(4)
C21 C15 C14 126.3(4)
C15 C16 C18 120.8(4)
C15 C16 C17 113.5(3)
C18 C16 C17 125.7(4)
C1 C17 C16 112.1(4)
C1 C17 C52 110.0(4)
C16 C17 C52 110.4(3)
C1 C17 C49 104.3(3)
C16 C17 C49 103.7(4)
C52 C17 C49 116.2(4)
C19 C18 C16 117.6(4)
C19 C18 H18 121.2
C16 C18 H18 121.2
C18 C19 C20 120.9(4)
C18 C19 C25 134.3(4)
C20 C19 C25 104.8(4)
C21 C20 C19 121.5(4)
C21 C20 C22 134.4(4)
C19 C20 C22 104.1(3)
C20 C21 C15 117.6(4)
C20 C21 H21 121.2
C15 C21 H21 121.2
O1 C22 C23 102.9(3)
O1 C22 C20 100.5(3)
C23 C22 C20 107.2(3)
O1 C22 H22 114.9
C23 C22 H22 114.9
C20 C22 H22 114.9
C22 C23 C29 119.8(3)
C22 C23 C24 101.6(4)
C29 C23 C24 101.4(4)
C22 C23 H23 111.0
C29 C23 H23 111.0
C24 C23 H23 111.0
C25 C24 C23 101.4(4)
C25 C24 C26 119.8(4)
C23 C24 C26 101.6(4)
C25 C24 H24 111.0
C23 C24 H24 111.0
C26 C24 H24 111.0
O1 C25 C19 100.0(3)
O1 C25 C24 102.7(4)
C19 C25 C24 106.7(3)
O1 C25 H25 115.2
C19 C25 H25 115.2
C24 C25 H25 115.2
O2 C26 C27 100.4(4)
O2 C26 C24 100.1(4)
C27 C26 C24 110.0(4)
O2 C26 H26 114.8
C27 C26 H26 114.8
C24 C26 H26 114.8
C33 C27 C28 122.2(4)
C33 C27 C26 132.8(5)
C28 C27 C26 105.0(4)
C30 C28 C27 120.8(4)
C30 C28 C29 134.6(5)
C27 C28 C29 104.5(4)
O2 C29 C28 100.3(4)
O2 C29 C23 100.4(4)
C28 C29 C23 111.0(4)
O2 C29 H29 114.5
C28 C29 H29 114.5
C23 C29 H29 114.5
C28 C30 C31 118.1(4)
C28 C30 H30 120.9
C31 C30 H30 120.9
C32 C31 C30 120.3(4)
C32 C31 C48 112.1(3)
C30 C31 C48 127.5(4)
C31 C32 C33 121.7(4)
C31 C32 C34 113.0(4)
C33 C32 C34 125.2(4)
C27 C33 C32 116.7(4)
C27 C33 H33 121.6
C32 C33 H33 121.6
C35 C34 C32 110.6(3)
C35 C34 C57 110.2(4)
C32 C34 C57 111.3(3)
C35 C34 C54 104.1(3)
C32 C34 C54 104.1(3)
C57 C34 C54 116.2(4)
C40 C35 C36 119.7(4)
C40 C35 C34 113.2(4)
C36 C35 C34 127.1(4)
C37 C36 C35 120.1(5)
C37 C36 H36 119.9
C35 C36 H36 119.9
C36 C37 C38 120.0(5)
C36 C37 H37 120.0
C38 C37 H37 120.0
C37 C38 C39 120.3(5)
C37 C38 H38 119.9
C39 C38 H38 119.9
C38 C39 C40 119.7(5)
C38 C39 H39 120.2
C40 C39 H39 120.2
C35 C40 C39 120.2(4)
C35 C40 C41 112.3(4)
C39 C40 C41 127.5(4)
C42 C41 C40 112.0(4)
C42 C41 C56 110.3(4)
C40 C41 C56 110.1(3)
C42 C41 C54 104.1(3)
C40 C41 C54 104.2(3)
C56 C41 C54 115.8(4)
C47 C42 C43 120.1(5)
C47 C42 C41 112.8(4)
C43 C42 C41 127.2(4)
C44 C43 C42 120.0(4)
C44 C43 H43 120.0
C42 C43 H43 120.0
C43 C44 C45 120.5(5)
C43 C44 H44 119.7
C45 C44 H44 119.7
C44 C45 C46 120.3(5)
C44 C45 H45 119.9
C46 C45 H45 119.9
C47 C46 C45 119.6(4)
C47 C46 H46 120.2
C45 C46 H46 120.2
C42 C47 C46 119.6(4)
C42 C47 C48 113.0(4)
C46 C47 C48 127.4(4)
C47 C48 C31 113.5(4)
C47 C48 C55 109.3(4)
C31 C48 C55 109.8(3)
C47 C48 C54 103.8(3)
C31 C48 C54 104.7(4)
C55 C48 C54 115.8(4)
C53 C49 C17 112.7(4)
C53 C49 C7 111.9(3)
C17 C49 C7 106.3(4)
C53 C49 C14 111.9(4)
C17 C49 C14 106.8(3)
C7 C49 C14 106.8(3)
C14 C50 H50A 109.5
C14 C50 H50B 109.5
H50A C50 H50B 109.5
C14 C50 H50C 109.5
H50A C50 H50C 109.5
H50B C50 H50C 109.5
C7 C51 H51A 109.5
C7 C51 H51B 109.5
H51A C51 H51B 109.5
C7 C51 H51C 109.5
H51A C51 H51C 109.5
H51B C51 H51C 109.5
C17 C52 H52A 109.5
C17 C52 H52B 109.5
H52A C52 H52B 109.5
C17 C52 H52C 109.5
H52A C52 H52C 109.5
H52B C52 H52C 109.5
C49 C53 H53A 109.5
C49 C53 H53B 109.5
H53A C53 H53B 109.5
C49 C53 H53C 109.5
H53A C53 H53C 109.5
H53B C53 H53C 109.5
C58 C54 C34 113.5(4)
C58 C54 C41 112.6(3)
C34 C54 C41 106.2(3)
C58 C54 C48 112.1(4)
C34 C54 C48 105.9(3)
C41 C54 C48 106.1(3)
C48 C55 H55A 109.5
C48 C55 H55B 109.5
H55A C55 H55B 109.5
C48 C55 H55C 109.5
H55A C55 H55C 109.5
H55B C55 H55C 109.5
C41 C56 H56A 109.5
C41 C56 H56B 109.5
H56A C56 H56B 109.5
C41 C56 H56C 109.5
H56A C56 H56C 109.5
H56B C56 H56C 109.5
C34 C57 H57A 109.5
C34 C57 H57B 109.5
H57A C57 H57B 109.5
C34 C57 H57C 109.5
H57A C57 H57C 109.5
H57B C57 H57C 109.5
C54 C58 H58A 109.5
C54 C58 H58B 109.5
H58A C58 H58B 109.5
C54 C58 H58C 109.5
H58A C58 H58C 109.5
H58B C58 H58C 109.5
C60 C59 H59A 109.5
C60 C59 H59B 109.5
H59A C59 H59B 109.5
C60 C59 H59C 109.5
H59A C59 H59C 109.5
H59B C59 H59C 109.5
O3 C60 O4 121.7(8)
O3 C60 C59 126.3(8)
O4 C60 C59 112.0(7)
O4 C61 C62 107.6(6)
O4 C61 H61A 110.2
C62 C61 H61A 110.2
O4 C61 H61B 110.2
C62 C61 H61B 110.2
H61A C61 H61B 108.5
C61 C62 H62A 109.5
C61 C62 H62B 109.5
H62A C62 H62B 109.5
C61 C62 H62C 109.5
H62A C62 H62C 109.5
H62B C62 H62C 109.5
C64 C63 H63A 109.5
C64 C63 H63B 109.5
H63A C63 H63B 109.5
C64 C63 H63C 109.5
H63A C63 H63C 109.5
H63B C63 H63C 109.5
O5 C64 O6 121.2(7)
O5 C64 C63 126.8(7)
O6 C64 C63 112.0(6)
O6 C65 C66 108.2(6)
O6 C65 H65A 110.1
C66 C65 H65A 110.1
O6 C65 H65B 110.1
C66 C65 H65B 110.1
H65A C65 H65B 108.4
C65 C66 H66A 109.5
C65 C66 H66B 109.5
H66A C66 H66B 109.5
C65 C66 H66C 109.5
H66A C66 H66C 109.5
H66B C66 H66C 109.5
C22 O1 C25 96.5(3)
C29 O2 C26 96.5(3)
C60 O4 C61 118.2(6)
C64 O6 C65 117.0(6)

loop_
_geom_bond_atom_site_label_1
_geom_bond_atom_site_label_2
_geom_bond_distance
C1 C6 1.367(6)
C1 C2 1.384(7)
C1 C17 1.511(7)
C2 C3 1.363(9)
C2 H2 0.9300
C3 C4 1.360(9)
C3 H3 0.9300
C4 C5 1.388(8)
C4 H4 0.9300
C5 C6 1.379(7)
C5 H5 0.9300
C6 C7 1.517(6)
C7 C8 1.516(6)
C7 C51 1.537(5)
C7 C49 1.586(5)
C8 C9 1.377(6)
C8 C13 1.378(6)
C9 C10 1.380(7)
C9 H9 0.9300
C10 C11 1.387(7)
C10 H10 0.9300
C11 C12 1.369(6)
C11 H11 0.9300
C12 C13 1.378(6)
C12 H12 0.9300
C13 C14 1.522(6)
C14 C15 1.525(5)
C14 C50 1.530(6)
C14 C49 1.591(6)
C15 C16 1.370(6)
C15 C21 1.391(6)
C16 C18 1.416(5)
C16 C17 1.511(6)
C17 C52 1.524(6)
C17 C49 1.585(6)
C18 C19 1.370(6)
C18 H18 0.9300
C19 C20 1.397(6)
C19 C25 1.523(5)
C20 C21 1.377(5)
C20 C22 1.524(5)
C21 H21 0.9300
C22 O1 1.441(5)
C22 C23 1.522(6)
C22 H22 0.9800
C23 C29 1.541(6)
C23 C24 1.547(6)
C23 H23 0.9800
C24 C25 1.533(6)
C24 C26 1.550(5)
C24 H24 0.9800
C25 O1 1.447(5)
C25 H25 0.9800
C26 O2 1.453(6)
C26 C27 1.508(6)
C26 H26 0.9800
C27 C33 1.372(6)
C27 C28 1.391(6)
C28 C30 1.371(6)
C28 C29 1.518(5)
C29 O2 1.443(6)
C29 H29 0.9800
C30 C31 1.402(5)
C30 H30 0.9300
C31 C32 1.378(6)
C31 C48 1.511(6)
C32 C33 1.402(6)
C32 C34 1.519(5)
C33 H33 0.9300
C34 C35 1.508(6)
C34 C57 1.532(6)
C34 C54 1.588(6)
C35 C40 1.376(6)
C35 C36 1.385(6)
C36 C37 1.374(6)
C36 H36 0.9300
C37 C38 1.378(7)
C37 H37 0.9300
C38 C39 1.379(7)
C38 H38 0.9300
C39 C40 1.382(6)
C39 H39 0.9300
C40 C41 1.512(6)
C41 C42 1.505(6)
C41 C56 1.537(5)
C41 C54 1.593(5)
C42 C47 1.378(5)
C42 C43 1.384(6)
C43 C44 1.360(7)
C43 H43 0.9300
C44 C45 1.366(6)
C44 H44 0.9300
C45 C46 1.382(7)
C45 H45 0.9300
C46 C47 1.382(6)
C46 H46 0.9300
C47 C48 1.507(6)
C48 C55 1.532(6)
C48 C54 1.597(6)
C49 C53 1.528(6)
C50 H50A 0.9600
C50 H50B 0.9600
C50 H50C 0.9600
C51 H51A 0.9600
C51 H51B 0.9600
C51 H51C 0.9600
C52 H52A 0.9600
C52 H52B 0.9600
C52 H52C 0.9600
C53 H53A 0.9600
C53 H53B 0.9600
C53 H53C 0.9600
C54 C58 1.516(6)
C55 H55A 0.9600
C55 H55B 0.9600
C55 H55C 0.9600
C56 H56A 0.9600
C56 H56B 0.9600
C56 H56C 0.9600
C57 H57A 0.9600
C57 H57B 0.9600
C57 H57C 0.9600
C58 H58A 0.9600
C58 H58B 0.9600
C58 H58C 0.9600
C59 C60 1.481(9)
C59 H59A 0.9600
C59 H59B 0.9600
C59 H59C 0.9600
C60 O3 1.192(7)
C60 O4 1.332(7)
C61 O4 1.442(6)
C61 C62 1.461(9)
C61 H61A 0.9700
C61 H61B 0.9700
C62 H62A 0.9600
C62 H62B 0.9600
C62 H62C 0.9600
C63 C64 1.491(8)
C63 H63A 0.9600
C63 H63B 0.9600
C63 H63C 0.9600
C64 O5 1.179(7)
C64 O6 1.329(7)
C65 O6 1.427(6)
C65 C66 1.469(8)
C65 H65A 0.9700
C65 H65B 0.9700
C66 H66A 0.9600
C66 H66B 0.9600
C66 H66C 0.9600

loop_
_geom_torsion_atom_site_label_1
_geom_torsion_atom_site_label_2
_geom_torsion_atom_site_label_3
_geom_torsion_atom_site_label_4
_geom_torsion
C6 C1 C2 C3 1.8(8)
C17 C1 C2 C3 -179.0(5)
C1 C2 C3 C4 -0.2(10)
C2 C3 C4 C5 -0.6(11)
C3 C4 C5 C6 -0.3(9)
C2 C1 C6 C5 -2.7(7)
C17 C1 C6 C5 178.0(4)
C2 C1 C6 C7 178.4(4)
C17 C1 C6 C7 -0.9(5)
C4 C5 C6 C1 1.9(8)
C4 C5 C6 C7 -179.3(5)
C1 C6 C7 C8 -110.8(4)
C5 C6 C7 C8 70.4(5)
C1 C6 C7 C51 126.0(4)
C5 C6 C7 C51 -52.9(6)
C1 C6 C7 C49 0.3(5)
C5 C6 C7 C49 -178.5(4)
C6 C7 C8 C9 -71.8(5)
C51 C7 C8 C9 51.0(6)
C49 C7 C8 C9 177.0(4)
C6 C7 C8 C13 107.6(4)
C51 C7 C8 C13 -129.6(4)
C49 C7 C8 C13 -3.6(5)
C13 C8 C9 C10 1.8(8)
C7 C8 C9 C10 -178.8(5)
C8 C9 C10 C11 -1.0(9)
C9 C10 C11 C12 -0.2(9)
C10 C11 C12 C13 0.6(8)
C11 C12 C13 C8 0.3(7)
C11 C12 C13 C14 175.9(4)
C9 C8 C13 C12 -1.5(7)
C7 C8 C13 C12 179.1(4)
C9 C8 C13 C14 -177.7(4)
C7 C8 C13 C14 2.8(5)
C12 C13 C14 C15 71.3(6)
C8 C13 C14 C15 -112.8(4)
C12 C13 C14 C50 -51.5(5)
C8 C13 C14 C50 124.4(4)
C12 C13 C14 C49 -176.7(4)
C8 C13 C14 C49 -0.7(5)
C13 C14 C15 C16 109.6(4)
C50 C14 C15 C16 -127.3(4)
C49 C14 C15 C16 -2.6(5)
C13 C14 C15 C21 -73.0(5)
C50 C14 C15 C21 50.0(5)
C49 C14 C15 C21 174.8(4)
C21 C15 C16 C18 1.1(7)
C14 C15 C16 C18 178.6(4)
C21 C15 C16 C17 -177.9(4)
C14 C15 C16 C17 -0.4(5)
C6 C1 C17 C16 112.5(4)
C2 C1 C17 C16 -66.8(6)
C6 C1 C17 C52 -124.3(4)
C2 C1 C17 C52 56.5(6)
C6 C1 C17 C49 1.0(5)
C2 C1 C17 C49 -178.2(5)
C15 C16 C17 C1 -108.7(5)
C18 C16 C17 C1 72.4(6)
C15 C16 C17 C52 128.2(5)
C18 C16 C17 C52 -50.7(6)
C15 C16 C17 C49 3.1(5)
C18 C16 C17 C49 -175.8(4)
C15 C16 C18 C19 -2.4(7)
C17 C16 C18 C19 176.4(4)
C16 C18 C19 C20 1.0(7)
C16 C18 C19 C25 -178.7(5)
C18 C19 C20 C21 1.7(7)
C25 C19 C20 C21 -178.5(4)
C18 C19 C20 C22 -179.4(4)
C25 C19 C20 C22 0.4(4)
C19 C20 C21 C15 -3.0(6)
C22 C20 C21 C15 178.5(4)
C16 C15 C21 C20 1.6(6)
C14 C15 C21 C20 -175.5(4)
C21 C20 C22 O1 -147.6(5)
C19 C20 C22 O1 33.7(4)
C21 C20 C22 C23 105.2(5)
C19 C20 C22 C23 -73.5(4)
O1 C22 C23 C29 75.4(5)
C20 C22 C23 C29 -179.0(4)
O1 C22 C23 C24 -35.0(3)
C20 C22 C23 C24 70.5(4)
C22 C23 C24 C25 0.8(3)
C29 C23 C24 C25 -123.2(3)
C22 C23 C24 C26 124.8(3)
C29 C23 C24 C26 0.8(4)
C18 C19 C25 O1 145.6(5)
C20 C19 C25 O1 -34.2(4)
C18 C19 C25 C24 -107.8(6)
C20 C19 C25 C24 72.4(5)
C23 C24 C25 O1 33.4(3)
C26 C24 C25 O1 -77.2(5)
C23 C24 C25 C19 -71.2(4)
C26 C24 C25 C19 178.2(4)
C25 C24 C26 O2 145.5(4)
C23 C24 C26 O2 35.0(4)
C25 C24 C26 C27 40.4(6)
C23 C24 C26 C27 -70.1(5)
O2 C26 C27 C33 149.6(4)
C24 C26 C27 C33 -105.5(5)
O2 C26 C27 C28 -33.1(4)
C24 C26 C27 C28 71.7(5)
C33 C27 C28 C30 0.4(6)
C26 C27 C28 C30 -177.2(4)
C33 C27 C28 C29 177.1(4)
C26 C27 C28 C29 -0.5(4)
C30 C28 C29 O2 -149.8(5)
C27 C28 C29 O2 34.2(4)
C30 C28 C29 C23 104.8(6)
C27 C28 C29 C23 -71.2(5)
C22 C23 C29 O2 -147.3(4)
C24 C23 C29 O2 -36.7(4)
C22 C23 C29 C28 -41.9(6)
C24 C23 C29 C28 68.6(5)
C27 C28 C30 C31 -1.6(6)
C29 C28 C30 C31 -177.1(4)
C28 C30 C31 C32 0.9(6)
C28 C30 C31 C48 179.7(4)
C30 C31 C32 C33 1.0(6)
C48 C31 C32 C33 -178.0(4)
C30 C31 C32 C34 -177.6(4)
C48 C31 C32 C34 3.4(5)
C28 C27 C33 C32 1.5(6)
C26 C27 C33 C32 178.3(4)
C31 C32 C33 C27 -2.2(6)
C34 C32 C33 C27 176.3(4)
C31 C32 C34 C35 107.1(4)
C33 C32 C34 C35 -71.5(5)
C31 C32 C34 C57 -130.0(4)
C33 C32 C34 C57 51.4(6)
C31 C32 C34 C54 -4.1(4)
C33 C32 C34 C54 177.3(4)
C32 C34 C35 C40 -110.5(4)
C57 C34 C35 C40 126.0(4)
C54 C34 C35 C40 0.8(5)
C32 C34 C35 C36 69.6(6)
C57 C34 C35 C36 -53.9(6)
C54 C34 C35 C36 -179.1(4)
C40 C35 C36 C37 0.3(7)
C34 C35 C36 C37 -179.8(4)
C35 C36 C37 C38 0.0(8)
C36 C37 C38 C39 0.1(8)
C37 C38 C39 C40 -0.5(8)
C36 C35 C40 C39 -0.7(7)
C34 C35 C40 C39 179.4(4)
C36 C35 C40 C41 178.8(4)
C34 C35 C40 C41 -1.1(5)
C38 C39 C40 C35 0.8(7)
C38 C39 C40 C41 -178.6(4)
C35 C40 C41 C42 112.8(4)
C39 C40 C41 C42 -67.7(5)
C35 C40 C41 C56 -124.0(4)
C39 C40 C41 C56 55.5(6)
C35 C40 C41 C54 0.9(5)
C39 C40 C41 C54 -179.6(4)
C40 C41 C42 C47 -107.9(4)
C56 C41 C42 C47 129.0(4)
C54 C41 C42 C47 4.1(5)
C40 C41 C42 C43 72.4(5)
C56 C41 C42 C43 -50.7(6)
C54 C41 C42 C43 -175.6(4)
C47 C42 C43 C44 0.6(7)
C41 C42 C43 C44 -179.7(5)
C42 C43 C44 C45 0.0(8)
C43 C44 C45 C46 -0.6(9)
C44 C45 C46 C47 0.6(8)
C43 C42 C47 C46 -0.6(7)
C41 C42 C47 C46 179.6(4)
C43 C42 C47 C48 179.0(4)
C41 C42 C47 C48 -0.8(5)
C45 C46 C47 C42 0.0(8)
C45 C46 C47 C48 -179.5(5)
C42 C47 C48 C31 110.2(4)
C46 C47 C48 C31 -70.3(6)
C42 C47 C48 C55 -127.0(4)
C46 C47 C48 C55 52.6(6)
C42 C47 C48 C54 -2.9(5)
C46 C47 C48 C54 176.6(5)
C32 C31 C48 C47 -113.5(4)
C30 C31 C48 C47 67.6(5)
C32 C31 C48 C55 123.8(4)
C30 C31 C48 C55 -55.0(6)
C32 C31 C48 C54 -1.0(4)
C30 C31 C48 C54 -179.9(4)
C1 C17 C49 C53 -123.8(4)
C16 C17 C49 C53 118.8(4)
C52 C17 C49 C53 -2.6(6)
C1 C17 C49 C7 -0.7(4)
C16 C17 C49 C7 -118.2(4)
C52 C17 C49 C7 120.5(4)
C1 C17 C49 C14 113.0(4)
C16 C17 C49 C14 -4.5(4)
C52 C17 C49 C14 -125.8(4)
C8 C7 C49 C53 -119.8(4)
C6 C7 C49 C53 123.8(4)
C51 C7 C49 C53 2.4(6)
C8 C7 C49 C17 116.6(4)
C6 C7 C49 C17 0.3(4)
C51 C7 C49 C17 -121.1(4)
C8 C7 C49 C14 2.9(4)
C6 C7 C49 C14 -113.4(4)
C51 C7 C49 C14 125.2(4)
C13 C14 C49 C53 121.3(4)
C15 C14 C49 C53 -119.5(4)
C50 C14 C49 C53 0.5(5)
C13 C14 C49 C17 -114.9(4)
C15 C14 C49 C17 4.3(4)
C50 C14 C49 C17 124.3(4)
C13 C14 C49 C7 -1.5(4)
C15 C14 C49 C7 117.7(3)
C50 C14 C49 C7 -122.3(4)
C35 C34 C54 C58 124.0(4)
C32 C34 C54 C58 -120.1(4)
C57 C34 C54 C58 2.7(5)
C35 C34 C54 C41 -0.2(4)
C32 C34 C54 C41 115.7(3)
C57 C34 C54 C41 -121.5(4)
C35 C34 C54 C48 -112.7(3)
C32 C34 C54 C48 3.2(4)
C57 C34 C54 C48 126.0(4)
C42 C41 C54 C58 117.3(4)
C40 C41 C54 C58 -125.2(4)
C56 C41 C54 C58 -4.0(6)
C42 C41 C54 C34 -117.9(4)
C40 C41 C54 C34 -0.4(4)
C56 C41 C54 C34 120.8(4)
C42 C41 C54 C48 -5.6(4)
C40 C41 C54 C48 111.9(4)
C56 C41 C54 C48 -126.9(4)
C47 C48 C54 C58 -118.0(4)
C31 C48 C54 C58 122.7(4)
C55 C48 C54 C58 1.7(5)
C47 C48 C54 C34 117.8(4)
C31 C48 C54 C34 -1.5(4)
C55 C48 C54 C34 -122.5(4)
C47 C48 C54 C41 5.2(4)
C31 C48 C54 C41 -114.1(4)
C55 C48 C54 C41 124.9(4)
C23 C22 O1 C25 56.2(3)
C20 C22 O1 C25 -54.4(4)
C19 C25 O1 C22 54.3(4)
C24 C25 O1 C22 -55.4(3)
C28 C29 O2 C26 -53.7(4)
C23 C29 O2 C26 60.1(3)
C27 C26 O2 C29 53.5(3)
C24 C26 O2 C29 -59.2(4)
O3 C60 O4 C61 2.0(8)
C59 C60 O4 C61 -177.1(4)
C62 C61 O4 C60 179.6(5)
O5 C64 O6 C65 0.5(9)
C63 C64 O6 C65 -177.7(5)
C66 C65 O6 C64 -173.8(5)
